data_7131095
loop_
_publ_author_name
'Aimon, Anthony'
'Dow, Mark J.'
'Hanby, Abigail R.'
'Okolo, Ephraim A.'
'Pask, Christopher M.'
'Nelson, Adam'
'Marsden, Stephen P.'

_publ_section_title
;
 Synthesis of spirocyclic 1,2-diamines by dearomatising intramolecular
 diamination of phenols.
;
_journal_issue 5
_journal_name_full 'Chemical communications (Cambridge, England)'
_journal_page_first 607
_journal_page_last 610
_journal_paper_doi 10.1039/d2cc06137f
_journal_volume 59
_journal_year 2023
_chemical_formula_moiety 'C17 H18 N2 O4 S, 0.06(H2 O)'
_chemical_formula_sum 'C17 H18.12 N2 O4.06 S'
_chemical_formula_weight 347.52
_space_group_crystal_system monoclinic
_space_group_IT_number 15
_space_group_name_Hall '-C 2yc'
_space_group_name_H-M_alt 'C 1 2/c 1'
_atom_sites_solution_hydrogens geom
_atom_sites_solution_primary dual
_audit_creation_date 2019-04-01
_audit_creation_method
;
Olex2 1.2
(compiled 2018.05.29 svn.r3508 for OlexSys, GUI svn.r5506)
;
_audit_update_record
;
2022-05-25 deposited with the CCDC.	2022-12-12 downloaded from the CCDC.
;
_cell_angle_alpha 90
_cell_angle_beta 91.007(7)
_cell_angle_gamma 90
_cell_formula_units_Z 16
_cell_length_a 21.9810(18)
_cell_length_b 8.5032(5)
_cell_length_c 34.011(3)
_cell_measurement_reflns_used 1508
_cell_measurement_temperature 125.01(10)
_cell_measurement_theta_max 73.4040
_cell_measurement_theta_min 3.9680
_cell_volume 6356.0(9)
_computing_cell_refinement 'CrysAlisPro 1.171.39.43c (Rigaku OD, 2018)'
_computing_data_collection 'CrysAlisPro 1.171.39.43c (Rigaku OD, 2018)'
_computing_data_reduction 'CrysAlisPro 1.171.39.43c (Rigaku OD, 2018)'
_computing_molecular_graphics 'Olex2 (Dolomanov et al., 2009)'
_computing_publication_material 'Olex2 (Dolomanov et al., 2009)'
_computing_structure_refinement 'ShelXL (Sheldrick, 2015)'
_computing_structure_solution 'ShelXT (Sheldrick, 2015)'
_diffrn_ambient_environment N~2~
_diffrn_ambient_temperature 125.01(10)
_diffrn_detector 'CCD plate'
_diffrn_detector_area_resol_mean 5.3095
_diffrn_detector_type Atlas
_diffrn_measured_fraction_theta_full 0.998
_diffrn_measured_fraction_theta_max 0.973
_diffrn_measurement_details
;
List of Runs (angles in degrees, time in seconds):

  # Type    Start    End  Width  t~exp~   \w     \q     \k     \f   Frames
#--------------------------------------------------------------------------
  1  \w   -112.00 -16.00   1.00   30.00    --  -40.79 -37.00  30.00   96
  2  \w    -64.00  28.00   1.00   30.00    --  -40.79  37.00-150.00   92
  3  \w     30.00  88.00   1.00   30.00    --   40.79  19.00 -30.00   58
  4  \w     97.00 132.00   1.00  120.00    --  106.02 -45.00  30.00   35
  5  \w     95.00 178.00   1.00  120.00    --  106.02  30.00 120.00   83
  6  \w     44.00 108.00   1.00  120.00    --  106.02 -61.00  60.00   64
  7  \w     77.00 176.00   1.00  120.00    --  106.02  61.00-180.00   99
  8  \w     79.00 144.00   1.00  120.00    --  106.02  61.00-120.00   65
  9  \w     30.00  88.00   1.00  120.00    --  106.02 -30.00-120.00   58
 10  \w     33.00  63.00   1.00  120.00    --  106.02 -45.00  30.00   30
;
_diffrn_measurement_device 'four-circle diffractometer'
_diffrn_measurement_device_type 'SuperNova, Dual, Cu at home/near, Atlas'
_diffrn_measurement_method '\w scans'
_diffrn_orient_matrix_type 'CrysAlisPro convention (1999,Acta A55,543-557)'
_diffrn_orient_matrix_UB_11 0.0258272000
_diffrn_orient_matrix_UB_12 -0.0753775000
_diffrn_orient_matrix_UB_13 0.0379393000
_diffrn_orient_matrix_UB_21 -0.0283181000
_diffrn_orient_matrix_UB_22 0.1329932000
_diffrn_orient_matrix_UB_23 0.0244221000
_diffrn_orient_matrix_UB_31 -0.0586798000
_diffrn_orient_matrix_UB_32 -0.0973121000
_diffrn_orient_matrix_UB_33 0.0040186000
_diffrn_radiation_monochromator mirror
_diffrn_radiation_probe x-ray
_diffrn_radiation_type CuK\a
_diffrn_radiation_wavelength 1.54184
_diffrn_reflns_av_R_equivalents 0.0862
_diffrn_reflns_av_unetI/netI 0.1321
_diffrn_reflns_Laue_measured_fraction_full 0.998
_diffrn_reflns_Laue_measured_fraction_max 0.973
_diffrn_reflns_limit_h_max 25
_diffrn_reflns_limit_h_min -27
_diffrn_reflns_limit_k_max 8
_diffrn_reflns_limit_k_min -10
_diffrn_reflns_limit_l_max 42
_diffrn_reflns_limit_l_min -31
_diffrn_reflns_number 12352
_diffrn_reflns_point_group_measured_fraction_full 0.998
_diffrn_reflns_point_group_measured_fraction_max 0.973
_diffrn_reflns_theta_full 67.684
_diffrn_reflns_theta_max 73.543
_diffrn_reflns_theta_min 4.023
_diffrn_source 'micro-focus sealed X-ray tube'
_diffrn_source_type 'SuperNova (Cu) X-ray Source'
_exptl_absorpt_coefficient_mu 2.037
_exptl_absorpt_correction_T_max 1.000
_exptl_absorpt_correction_T_min 0.744
_exptl_absorpt_correction_type gaussian
_exptl_absorpt_process_details
;
CrysAlisPro 1.171.39.43c (Rigaku Oxford Diffraction, 2018)
Numerical absorption correction based on gaussian integration over
			a multifaceted crystal model
Empirical absorption correction using spherical harmonics,
 implemented in SCALE3 ABSPACK scaling algorithm.
;
_exptl_crystal_colour colourless
_exptl_crystal_colour_primary colourless
_exptl_crystal_density_diffrn 1.453
_exptl_crystal_description needle
_exptl_crystal_F_000 2922
_exptl_crystal_size_max 0.22
_exptl_crystal_size_mid 0.04
_exptl_crystal_size_min 0.04
_refine_diff_density_max 0.451
_refine_diff_density_min -0.580
_refine_diff_density_rms 0.099
_refine_ls_extinction_method none
_refine_ls_goodness_of_fit_ref 1.038
_refine_ls_hydrogen_treatment constr
_refine_ls_matrix_type full
_refine_ls_number_parameters 436
_refine_ls_number_reflns 6240
_refine_ls_number_restraints 0
_refine_ls_restrained_S_all 1.038
_refine_ls_R_factor_all 0.1395
_refine_ls_R_factor_gt 0.0771
_refine_ls_shift/su_max 0.001
_refine_ls_shift/su_mean 0.000
_refine_ls_structure_factor_coef Fsqd
_refine_ls_weighting_details 'w=1/[\s^2^(Fo^2^)+(0.0671P)^2^] where P=(Fo^2^+2Fc^2^)/3'
_refine_ls_weighting_scheme calc
_refine_ls_wR_factor_gt 0.1679
_refine_ls_wR_factor_ref 0.2158
_reflns_Friedel_coverage 0.000
_reflns_number_gt 3479
_reflns_number_total 6240
_reflns_threshold_expression 'I > 2\s(I)'
_cod_data_source_file d2cc06137f2.cif
_cod_data_source_block eo194p
_cod_depositor_comments 'Adding full bibliography for 7131091--7131095.cif.'
_cod_original_cell_volume 6355.9(8)
_cod_database_code 7131095
_shelx_shelxl_version_number 2014/7
_chemical_oxdiff_formula 'C272  H290  N32  O65  S16  '
_shelx_space_group_comment
;
The symmetry employed for this shelxl refinement is uniquely defined
by the following loop, which should always be used as a source of
symmetry information in preference to the above space-group names.
They are only intended as comments.
;
_shelx_estimated_absorpt_t_max 0.923
_shelx_estimated_absorpt_t_min 0.663
_reflns_odcompleteness_completeness 99.85
_reflns_odcompleteness_iscentric 1
_reflns_odcompleteness_theta 66.97
_olex2_refinement_description
;
1. Fixed Uiso
 At 1.2 times of:
  All C(H) groups, All C(H,H) groups
 At 1.5 times of:
  All C(H,H,H) groups
2. Others
 Fixed Sof: O9(0.125)
3.a Ternary CH refined with riding coordinates:
 C2(H2), C19(H19)
3.b Secondary CH2 refined with riding coordinates:
 C3(H3A,H3B), C7(H7A,H7B), C8(H8A,H8B), C9(H9A,H9B), C20(H20A,H20B), C24(H24A,
 H24B), C25(H25A,H25B), C26(H26A,H26B)
3.c Me refined with riding coordinates:
 C17(H17A,H17B,H17C)
3.d Aromatic/amide H refined with riding coordinates:
 C5(H5), C6(H6), C12(H12), C13(H13), C15(H15), C16(H16), C22(H22), C23(H23),
 C29(H29), C30(H30), C32(H32), C33(H33)
3.e Idealised Me refined as rotating group:
 C34(H34A,H34B,H34C)
;
_olex2_date_sample_data_collection 2019-02-25
_olex2_submission_special_instructions 'No special instructions were received'
_oxdiff_exptl_absorpt_empirical_details
;
Empirical correction (ABSPACK) includes:
- Absorption correction using spherical harmonics
- Frame scaling
;
_oxdiff_exptl_absorpt_empirical_full_max 1.270
_oxdiff_exptl_absorpt_empirical_full_min 0.700

loop_
_space_group_symop_operation_xyz
'x, y, z'
'-x, y, -z+1/2'
'x+1/2, y+1/2, z'
'-x+1/2, y+1/2, -z+1/2'
'-x, -y, -z'
'x, -y, z-1/2'
'-x+1/2, -y+1/2, -z'
'x+1/2, -y+1/2, z-1/2'

loop_
_atom_site_label
_atom_site_type_symbol
_atom_site_fract_x
_atom_site_fract_y
_atom_site_fract_z
_atom_site_U_iso_or_equiv
_atom_site_adp_type
_atom_site_occupancy
_atom_site_site_symmetry_order
_atom_site_calc_flag
_atom_site_refinement_flags_posn
_atom_site_refinement_flags_adp
_atom_site_refinement_flags_occupancy
_atom_site_disorder_assembly
_atom_site_disorder_group
S1 S 0.49632(6) 0.41686(14) 0.60041(4) 0.0327(3) Uani 1 1 d . . . . .
O1 O 0.47495(18) 0.0716(5) 0.61244(12) 0.0407(10) Uani 1 1 d . . . . .
O2 O 0.5729(3) 0.6137(5) 0.72388(14) 0.0609(14) Uani 1 1 d . . . . .
O3 O 0.43251(17) 0.3846(5) 0.60009(12) 0.0387(9) Uani 1 1 d . . . . .
O4 O 0.51784(18) 0.5714(4) 0.61006(11) 0.0371(9) Uani 1 1 d . . . . .
N1 N 0.5556(2) 0.0626(5) 0.65676(13) 0.0312(10) Uani 1 1 d . . . . .
N2 N 0.5282(2) 0.3004(5) 0.63444(13) 0.0307(10) Uani 1 1 d . . . . .
C1 C 0.6004(3) 0.1688(6) 0.67369(15) 0.0326(12) Uani 1 1 d . . . . .
C2 C 0.5934(3) 0.3166(6) 0.64730(16) 0.0328(12) Uani 1 1 d . . . . .
H2 H 0.6195 0.3060 0.6244 0.039 Uiso 1 1 calc R . . . .
C3 C 0.6094(3) 0.4677(6) 0.66910(15) 0.0351(12) Uani 1 1 d . . . . .
H3A H 0.6534 0.4746 0.6714 0.042 Uiso 1 1 calc R . . . .
H3B H 0.5957 0.5558 0.6532 0.042 Uiso 1 1 calc R . . . .
C4 C 0.5836(3) 0.4851(7) 0.70916(17) 0.0418(14) Uani 1 1 d . . . . .
C5 C 0.5753(3) 0.3405(7) 0.73229(17) 0.0395(13) Uani 1 1 d . . . . .
H5 H 0.5641 0.3475 0.7585 0.047 Uiso 1 1 calc R . . . .
C6 C 0.5838(3) 0.1998(7) 0.71600(16) 0.0365(12) Uani 1 1 d . . . . .
H6 H 0.5791 0.1125 0.7321 0.044 Uiso 1 1 calc R . . . .
C7 C 0.6593(2) 0.0758(6) 0.66999(16) 0.0338(12) Uani 1 1 d . . . . .
H7A H 0.6883 0.1043 0.6906 0.041 Uiso 1 1 calc R . . . .
H7B H 0.6776 0.0932 0.6446 0.041 Uiso 1 1 calc R . . . .
C8 C 0.6384(3) -0.0974(6) 0.67443(18) 0.0391(13) Uani 1 1 d . . . . .
H8A H 0.6651 -0.1676 0.6603 0.047 Uiso 1 1 calc R . . . .
H8B H 0.6385 -0.1280 0.7019 0.047 Uiso 1 1 calc R . . . .
C9 C 0.5735(3) -0.1028(6) 0.65678(17) 0.0343(12) Uani 1 1 d . . . . .
H9A H 0.5733 -0.1454 0.6303 0.041 Uiso 1 1 calc R . . . .
H9B H 0.5467 -0.1653 0.6729 0.041 Uiso 1 1 calc R . . . .
C10 C 0.5152(3) 0.1328(6) 0.63248(16) 0.0328(12) Uani 1 1 d . . . . .
C11 C 0.5263(2) 0.3635(6) 0.55485(15) 0.0295(11) Uani 1 1 d . . . . .
C12 C 0.4999(3) 0.2406(6) 0.53374(16) 0.0322(12) Uani 1 1 d . . . . .
H12 H 0.4672 0.1850 0.5438 0.039 Uiso 1 1 calc R . . . .
C13 C 0.5231(3) 0.2024(6) 0.49721(17) 0.0367(13) Uani 1 1 d . . . . .
H13 H 0.5046 0.1226 0.4826 0.044 Uiso 1 1 calc R . . . .
C14 C 0.5732(3) 0.2793(6) 0.48172(17) 0.0345(12) Uani 1 1 d . . . . .
C15 C 0.5976(3) 0.4029(7) 0.50356(16) 0.0384(13) Uani 1 1 d . . . . .
H15 H 0.6302 0.4591 0.4936 0.046 Uiso 1 1 calc R . . . .
C16 C 0.5748(3) 0.4450(6) 0.53990(16) 0.0368(13) Uani 1 1 d . . . . .
H16 H 0.5921 0.5277 0.5540 0.044 Uiso 1 1 calc R . . . .
C17 C 0.5989(3) 0.2322(7) 0.44287(17) 0.0404(14) Uani 1 1 d . . . . .
H17A H 0.5762 0.1451 0.4323 0.061 Uiso 1 1 calc R . . . .
H17B H 0.5964 0.3194 0.4250 0.061 Uiso 1 1 calc R . . . .
H17C H 0.6408 0.2021 0.4465 0.061 Uiso 1 1 calc R . . . .
S2 S 0.74493(6) 0.64457(13) 0.59431(3) 0.0270(3) Uani 1 1 d . . . . .
O5 O 0.73042(18) 0.2916(4) 0.59790(11) 0.0353(9) Uani 1 1 d . . . . .
O6 O 0.7804(2) 0.8264(4) 0.71367(12) 0.0428(10) Uani 1 1 d . . . . .
O7 O 0.68169(16) 0.6091(4) 0.59206(10) 0.0319(8) Uani 1 1 d . . . . .
O8 O 0.76449(17) 0.7973(4) 0.60727(11) 0.0310(8) Uani 1 1 d . . . . .
N3 N 0.8013(2) 0.2805(4) 0.64818(13) 0.0275(9) Uani 1 1 d . . . . .
N4 N 0.7755(2) 0.5195(4) 0.62665(12) 0.0262(9) Uani 1 1 d . . . . .
C18 C 0.8392(2) 0.3897(5) 0.67138(14) 0.0272(11) Uani 1 1 d . . . . .
C19 C 0.8374(2) 0.5400(6) 0.64531(15) 0.0283(11) Uani 1 1 d . . . . .
H19 H 0.8687 0.5338 0.6252 0.034 Uiso 1 1 calc R . . . .
C20 C 0.8459(2) 0.6889(6) 0.66967(15) 0.0301(11) Uani 1 1 d . . . . .
H20A H 0.8870 0.6908 0.6806 0.036 Uiso 1 1 calc R . . . .
H20B H 0.8411 0.7798 0.6526 0.036 Uiso 1 1 calc R . . . .
C21 C 0.8014(3) 0.7009(6) 0.70274(15) 0.0325(12) Uani 1 1 d . . . . .
C22 C 0.7871(3) 0.5530(6) 0.72308(15) 0.0326(12) Uani 1 1 d . . . . .
H22 H 0.7637 0.5560 0.7456 0.039 Uiso 1 1 calc R . . . .
C23 C 0.8070(3) 0.4154(6) 0.71002(15) 0.0326(12) Uani 1 1 d . . . . .
H23 H 0.8006 0.3278 0.7258 0.039 Uiso 1 1 calc R . . . .
C24 C 0.8993(3) 0.3000(6) 0.67561(17) 0.0362(13) Uani 1 1 d . . . . .
H24A H 0.9206 0.3284 0.6998 0.043 Uiso 1 1 calc R . . . .
H24B H 0.9254 0.3209 0.6535 0.043 Uiso 1 1 calc R . . . .
C25 C 0.8794(3) 0.1274(6) 0.67627(17) 0.0372(13) Uani 1 1 d . . . . .
H25A H 0.8687 0.0957 0.7027 0.045 Uiso 1 1 calc R . . . .
H25B H 0.9117 0.0597 0.6671 0.045 Uiso 1 1 calc R . . . .
C26 C 0.8237(3) 0.1189(5) 0.64834(17) 0.0339(12) Uani 1 1 d . . . . .
H26A H 0.8352 0.0859 0.6222 0.041 Uiso 1 1 calc R . . . .
H26B H 0.7933 0.0469 0.6582 0.041 Uiso 1 1 calc R . . . .
C27 C 0.7655(2) 0.3518(5) 0.62178(14) 0.0272(11) Uani 1 1 d . . . . .
C28 C 0.7782(2) 0.6052(5) 0.54881(14) 0.0240(10) Uani 1 1 d . . . . .
C29 C 0.7549(2) 0.4881(5) 0.52487(15) 0.0300(11) Uani 1 1 d . . . . .
H29 H 0.7215 0.4297 0.5328 0.036 Uiso 1 1 calc R . . . .
C30 C 0.7813(3) 0.4573(6) 0.48890(15) 0.0310(12) Uani 1 1 d . . . . .
H30 H 0.7649 0.3793 0.4727 0.037 Uiso 1 1 calc R . . . .
C31 C 0.8317(2) 0.5414(6) 0.47678(15) 0.0300(11) Uani 1 1 d . . . . .
C32 C 0.8535(3) 0.6611(6) 0.50104(15) 0.0306(11) Uani 1 1 d . . . . .
H32 H 0.8863 0.7208 0.4928 0.037 Uiso 1 1 calc R . . . .
C33 C 0.8277(2) 0.6943(6) 0.53724(15) 0.0300(11) Uani 1 1 d . . . . .
H33 H 0.8433 0.7740 0.5532 0.036 Uiso 1 1 calc R . . . .
C34 C 0.8607(3) 0.5058(6) 0.43849(15) 0.0358(12) Uani 1 1 d . . . . .
H34A H 0.8647 0.3940 0.4356 0.054 Uiso 1 1 calc GR . . . .
H34B H 0.9002 0.5539 0.4379 0.054 Uiso 1 1 calc GR . . . .
H34C H 0.8358 0.5466 0.4174 0.054 Uiso 1 1 calc GR . . . .
O9 O 1.0000 0.360(3) 0.7500 0.038(5) Uiso 0.25 2 d S T P . .

loop_
_atom_site_aniso_label
_atom_site_aniso_U_11
_atom_site_aniso_U_22
_atom_site_aniso_U_33
_atom_site_aniso_U_23
_atom_site_aniso_U_13
_atom_site_aniso_U_12
S1 0.0343(7) 0.0227(6) 0.0407(7) -0.0020(5) -0.0096(5) 0.0033(5)
O1 0.035(2) 0.034(2) 0.052(2) 0.0043(17) -0.0156(18) -0.0108(18)
O2 0.103(4) 0.030(2) 0.049(3) -0.0067(19) 0.000(3) 0.008(2)
O3 0.028(2) 0.039(2) 0.048(2) -0.0043(17) -0.0078(16) 0.0048(17)
O4 0.044(2) 0.0187(17) 0.048(2) -0.0048(15) -0.0116(17) -0.0005(16)
N1 0.033(3) 0.020(2) 0.040(2) 0.0016(17) -0.0104(19) -0.0008(19)
N2 0.025(2) 0.027(2) 0.040(2) 0.0016(18) -0.0088(18) -0.0040(18)
C1 0.037(3) 0.026(3) 0.034(3) 0.002(2) -0.009(2) -0.003(2)
C2 0.034(3) 0.027(3) 0.037(3) 0.001(2) -0.006(2) -0.006(2)
C3 0.041(3) 0.029(3) 0.035(3) 0.002(2) -0.007(2) -0.010(2)
C4 0.054(4) 0.030(3) 0.041(3) -0.002(2) -0.011(3) -0.004(3)
C5 0.046(4) 0.037(3) 0.035(3) 0.000(2) 0.001(2) 0.001(3)
C6 0.041(3) 0.035(3) 0.034(3) 0.006(2) -0.001(2) -0.007(3)
C7 0.031(3) 0.033(3) 0.037(3) 0.000(2) -0.006(2) -0.003(2)
C8 0.040(3) 0.026(3) 0.052(3) -0.003(2) -0.006(3) 0.005(2)
C9 0.037(3) 0.023(2) 0.043(3) -0.002(2) -0.001(2) 0.001(2)
C10 0.032(3) 0.025(2) 0.041(3) 0.002(2) -0.005(2) -0.003(2)
C11 0.031(3) 0.022(2) 0.035(3) 0.000(2) -0.008(2) 0.005(2)
C12 0.029(3) 0.025(2) 0.042(3) 0.001(2) -0.005(2) -0.004(2)
C13 0.044(3) 0.021(2) 0.045(3) -0.003(2) -0.007(2) -0.009(2)
C14 0.034(3) 0.028(3) 0.042(3) 0.008(2) -0.008(2) 0.006(2)
C15 0.038(3) 0.036(3) 0.041(3) 0.009(2) -0.013(2) -0.007(3)
C16 0.041(3) 0.028(3) 0.041(3) 0.007(2) -0.013(2) -0.013(2)
C17 0.041(4) 0.037(3) 0.043(3) 0.004(2) -0.002(2) 0.008(3)
S2 0.0310(7) 0.0176(5) 0.0323(6) -0.0010(4) -0.0063(5) 0.0009(5)
O5 0.043(2) 0.0210(17) 0.042(2) -0.0006(15) -0.0132(17) -0.0056(17)
O6 0.061(3) 0.0247(19) 0.043(2) -0.0069(16) 0.0018(19) 0.0014(18)
O7 0.029(2) 0.0291(18) 0.038(2) -0.0006(15) -0.0059(15) -0.0016(15)
O8 0.039(2) 0.0146(15) 0.040(2) -0.0068(14) -0.0075(15) 0.0023(15)
N3 0.033(2) 0.0140(18) 0.036(2) 0.0005(16) -0.0044(18) -0.0004(17)
N4 0.032(2) 0.0143(18) 0.032(2) 0.0004(15) -0.0073(17) -0.0024(17)
C18 0.030(3) 0.017(2) 0.034(2) 0.0010(19) -0.011(2) -0.003(2)
C19 0.028(3) 0.020(2) 0.036(3) -0.0016(19) -0.006(2) -0.006(2)
C20 0.038(3) 0.017(2) 0.035(3) -0.0031(19) -0.012(2) -0.003(2)
C21 0.043(3) 0.023(2) 0.032(3) -0.006(2) -0.011(2) 0.001(2)
C22 0.040(3) 0.027(3) 0.030(3) -0.002(2) 0.000(2) -0.005(2)
C23 0.044(3) 0.025(2) 0.029(3) 0.003(2) -0.007(2) 0.000(2)
C24 0.033(3) 0.027(3) 0.048(3) 0.000(2) -0.008(2) 0.001(2)
C25 0.042(3) 0.024(3) 0.045(3) -0.004(2) -0.006(2) 0.005(2)
C26 0.042(3) 0.014(2) 0.045(3) 0.000(2) 0.000(2) -0.001(2)
C27 0.036(3) 0.013(2) 0.032(2) 0.0001(18) -0.006(2) -0.007(2)
C28 0.023(3) 0.019(2) 0.030(2) 0.0033(18) -0.0061(18) -0.0015(19)
C29 0.033(3) 0.017(2) 0.040(3) -0.001(2) -0.009(2) -0.001(2)
C30 0.041(3) 0.018(2) 0.033(3) 0.0002(19) -0.011(2) -0.003(2)
C31 0.032(3) 0.024(2) 0.034(3) 0.003(2) -0.007(2) 0.004(2)
C32 0.033(3) 0.024(2) 0.035(3) 0.002(2) -0.006(2) -0.002(2)
C33 0.032(3) 0.021(2) 0.036(3) -0.001(2) -0.006(2) -0.002(2)
C34 0.039(3) 0.036(3) 0.032(3) -0.001(2) 0.000(2) 0.003(2)

loop_
_atom_type_symbol
_atom_type_description
_atom_type_scat_dispersion_real
_atom_type_scat_dispersion_imag
_atom_type_scat_source
C C 0.0181 0.0091 'International Tables Vol C Tables 4.2.6.8 and 6.1.1.4'
H H 0.0000 0.0000 'International Tables Vol C Tables 4.2.6.8 and 6.1.1.4'
N N 0.0311 0.0180 'International Tables Vol C Tables 4.2.6.8 and 6.1.1.4'
O O 0.0492 0.0322 'International Tables Vol C Tables 4.2.6.8 and 6.1.1.4'
S S 0.3331 0.5567 'International Tables Vol C Tables 4.2.6.8 and 6.1.1.4'

loop_
_exptl_crystal_face_index_h
_exptl_crystal_face_index_k
_exptl_crystal_face_index_l
_exptl_crystal_face_perp_dist
-11 0 15 0.0193
11 0 -15 0.0193
0 5 4 0.1033
0 -5 -4 0.1033
-8 0 -18 0.0174
8 0 18 0.0174

loop_
_geom_angle_atom_site_label_1
_geom_angle_atom_site_label_2
_geom_angle_atom_site_label_3
_geom_angle
_geom_angle_site_symmetry_1
_geom_angle_site_symmetry_3
_geom_angle_publ_flag
O3 S1 O4 119.8(2) . . ?
O3 S1 N2 106.9(2) . . ?
O3 S1 C11 109.2(2) . . ?
O4 S1 N2 104.6(2) . . ?
O4 S1 C11 108.2(3) . . ?
N2 S1 C11 107.4(2) . . ?
C1 N1 C9 114.7(4) . . ?
C10 N1 C1 113.9(4) . . ?
C10 N1 C9 127.2(4) . . ?
C2 N2 S1 122.4(4) . . ?
C10 N2 S1 118.1(3) . . ?
C10 N2 C2 106.8(4) . . ?
N1 C1 C2 102.4(4) . . ?
N1 C1 C6 108.3(5) . . ?
N1 C1 C7 102.5(4) . . ?
C6 C1 C2 112.7(5) . . ?
C6 C1 C7 112.8(4) . . ?
C7 C1 C2 116.7(5) . . ?
N2 C2 C1 100.3(4) . . ?
N2 C2 H2 109.3 . . ?
N2 C2 C3 115.6(5) . . ?
C1 C2 H2 109.3 . . ?
C3 C2 C1 112.5(4) . . ?
C3 C2 H2 109.3 . . ?
C2 C3 H3A 108.3 . . ?
C2 C3 H3B 108.3 . . ?
H3A C3 H3B 107.4 . . ?
C4 C3 C2 116.1(5) . . ?
C4 C3 H3A 108.3 . . ?
C4 C3 H3B 108.3 . . ?
O2 C4 C3 122.7(5) . . ?
O2 C4 C5 120.0(6) . . ?
C5 C4 C3 117.2(5) . . ?
C4 C5 H5 119.7 . . ?
C6 C5 C4 120.5(5) . . ?
C6 C5 H5 119.7 . . ?
C1 C6 H6 116.9 . . ?
C5 C6 C1 126.1(5) . . ?
C5 C6 H6 116.9 . . ?
C1 C7 H7A 111.1 . . ?
C1 C7 H7B 111.1 . . ?
C1 C7 C8 103.4(4) . . ?
H7A C7 H7B 109.0 . . ?
C8 C7 H7A 111.1 . . ?
C8 C7 H7B 111.1 . . ?
C7 C8 H8A 110.7 . . ?
C7 C8 H8B 110.7 . . ?
H8A C8 H8B 108.8 . . ?
C9 C8 C7 105.3(4) . . ?
C9 C8 H8A 110.7 . . ?
C9 C8 H8B 110.7 . . ?
N1 C9 C8 102.7(4) . . ?
N1 C9 H9A 111.2 . . ?
N1 C9 H9B 111.2 . . ?
C8 C9 H9A 111.2 . . ?
C8 C9 H9B 111.2 . . ?
H9A C9 H9B 109.1 . . ?
O1 C10 N1 128.1(5) . . ?
O1 C10 N2 125.5(5) . . ?
N1 C10 N2 106.3(4) . . ?
C12 C11 S1 119.3(4) . . ?
C16 C11 S1 120.1(4) . . ?
C16 C11 C12 120.5(5) . . ?
C11 C12 H12 120.7 . . ?
C11 C12 C13 118.7(5) . . ?
C13 C12 H12 120.7 . . ?
C12 C13 H13 118.8 . . ?
C12 C13 C14 122.3(5) . . ?
C14 C13 H13 118.8 . . ?
C13 C14 C17 121.4(5) . . ?
C15 C14 C13 117.0(6) . . ?
C15 C14 C17 121.6(6) . . ?
C14 C15 H15 119.1 . . ?
C16 C15 C14 121.9(6) . . ?
C16 C15 H15 119.1 . . ?
C11 C16 C15 119.6(5) . . ?
C11 C16 H16 120.2 . . ?
C15 C16 H16 120.2 . . ?
C14 C17 H17A 109.5 . . ?
C14 C17 H17B 109.5 . . ?
C14 C17 H17C 109.5 . . ?
H17A C17 H17B 109.5 . . ?
H17A C17 H17C 109.5 . . ?
H17B C17 H17C 109.5 . . ?
O7 S2 O8 119.7(2) . . ?
O7 S2 N4 106.4(2) . . ?
O7 S2 C28 109.5(2) . . ?
O8 S2 N4 105.1(2) . . ?
O8 S2 C28 108.4(2) . . ?
N4 S2 C28 106.9(2) . . ?
C26 N3 C18 114.0(4) . . ?
C27 N3 C18 113.4(4) . . ?
C27 N3 C26 128.8(4) . . ?
C19 N4 S2 123.9(3) . . ?
C27 N4 S2 119.6(3) . . ?
C27 N4 C19 107.2(4) . . ?
N3 C18 C19 101.8(4) . . ?
N3 C18 C23 106.7(4) . . ?
N3 C18 C24 102.5(4) . . ?
C23 C18 C19 111.5(4) . . ?
C23 C18 C24 113.9(4) . . ?
C24 C18 C19 118.4(5) . . ?
N4 C19 C18 99.2(4) . . ?
N4 C19 H19 110.0 . . ?
N4 C19 C20 115.4(4) . . ?
C18 C19 H19 110.0 . . ?
C20 C19 C18 111.8(4) . . ?
C20 C19 H19 110.0 . . ?
C19 C20 H20A 109.0 . . ?
C19 C20 H20B 109.0 . . ?
H20A C20 H20B 107.8 . . ?
C21 C20 C19 112.7(4) . . ?
C21 C20 H20A 109.0 . . ?
C21 C20 H20B 109.0 . . ?
O6 C21 C20 122.6(5) . . ?
O6 C21 C22 121.2(5) . . ?
C22 C21 C20 116.1(4) . . ?
C21 C22 H22 119.3 . . ?
C23 C22 C21 121.5(5) . . ?
C23 C22 H22 119.3 . . ?
C18 C23 H23 117.4 . . ?
C22 C23 C18 125.2(5) . . ?
C22 C23 H23 117.4 . . ?
C18 C24 H24A 111.1 . . ?
C18 C24 H24B 111.1 . . ?
C18 C24 C25 103.5(4) . . ?
H24A C24 H24B 109.0 . . ?
C25 C24 H24A 111.1 . . ?
C25 C24 H24B 111.1 . . ?
C24 C25 H25A 110.7 . . ?
C24 C25 H25B 110.7 . . ?
C24 C25 C26 105.1(4) . . ?
H25A C25 H25B 108.8 . . ?
C26 C25 H25A 110.7 . . ?
C26 C25 H25B 110.7 . . ?
N3 C26 C25 102.8(4) . . ?
N3 C26 H26A 111.2 . . ?
N3 C26 H26B 111.2 . . ?
C25 C26 H26A 111.2 . . ?
C25 C26 H26B 111.2 . . ?
H26A C26 H26B 109.1 . . ?
O5 C27 N3 128.1(4) . . ?
O5 C27 N4 125.4(4) . . ?
N3 C27 N4 106.5(4) . . ?
C29 C28 S2 120.1(4) . . ?
C29 C28 C33 120.8(5) . . ?
C33 C28 S2 119.1(4) . . ?
C28 C29 H29 120.0 . . ?
C28 C29 C30 120.0(5) . . ?
C30 C29 H29 120.0 . . ?
C29 C30 H30 119.6 . . ?
C31 C30 C29 120.8(5) . . ?
C31 C30 H30 119.6 . . ?
C30 C31 C32 118.0(5) . . ?
C30 C31 C34 120.7(5) . . ?
C32 C31 C34 121.2(5) . . ?
C31 C32 H32 119.0 . . ?
C31 C32 C33 122.1(5) . . ?
C33 C32 H32 119.0 . . ?
C28 C33 C32 118.2(5) . . ?
C28 C33 H33 120.9 . . ?
C32 C33 H33 120.9 . . ?
C31 C34 H34A 109.5 . . ?
C31 C34 H34B 109.5 . . ?
C31 C34 H34C 109.5 . . ?
H34A C34 H34B 109.5 . . ?
H34A C34 H34C 109.5 . . ?
H34B C34 H34C 109.5 . . ?

loop_
_geom_bond_atom_site_label_1
_geom_bond_atom_site_label_2
_geom_bond_distance
_geom_bond_site_symmetry_2
_geom_bond_publ_flag
S1 O3 1.429(4) . ?
S1 O4 1.433(4) . ?
S1 N2 1.668(4) . ?
S1 C11 1.754(6) . ?
O1 C10 1.224(7) . ?
O2 C4 1.228(7) . ?
N1 C1 1.448(7) . ?
N1 C9 1.461(6) . ?
N1 C10 1.341(7) . ?
N2 C2 1.498(7) . ?
N2 C10 1.454(7) . ?
C1 C2 1.551(7) . ?
C1 C6 1.514(8) . ?
C1 C7 1.524(8) . ?
C2 H2 0.9800 . ?
C2 C3 1.521(7) . ?
C3 H3A 0.9700 . ?
C3 H3B 0.9700 . ?
C3 C4 1.493(8) . ?
C4 C5 1.472(8) . ?
C5 H5 0.9300 . ?
C5 C6 1.333(8) . ?
C6 H6 0.9300 . ?
C7 H7A 0.9700 . ?
C7 H7B 0.9700 . ?
C7 C8 1.551(7) . ?
C8 H8A 0.9700 . ?
C8 H8B 0.9700 . ?
C8 C9 1.540(8) . ?
C9 H9A 0.9700 . ?
C9 H9B 0.9700 . ?
C11 C12 1.390(7) . ?
C11 C16 1.375(8) . ?
C12 H12 0.9300 . ?
C12 C13 1.390(8) . ?
C13 H13 0.9300 . ?
C13 C14 1.391(8) . ?
C14 C15 1.390(8) . ?
C14 C17 1.501(8) . ?
C15 H15 0.9300 . ?
C15 C16 1.389(9) . ?
C16 H16 0.9300 . ?
C17 H17A 0.9600 . ?
C17 H17B 0.9600 . ?
C17 H17C 0.9600 . ?
S2 O7 1.423(4) . ?
S2 O8 1.435(3) . ?
S2 N4 1.663(4) . ?
S2 C28 1.756(5) . ?
O5 C27 1.222(6) . ?
O6 C21 1.223(6) . ?
N3 C18 1.468(6) . ?
N3 C26 1.460(6) . ?
N3 C27 1.330(7) . ?
N4 C19 1.502(6) . ?
N4 C27 1.451(6) . ?
C18 C19 1.555(7) . ?
C18 C23 1.520(8) . ?
C18 C24 1.529(7) . ?
C19 H19 0.9800 . ?
C19 C20 1.523(6) . ?
C20 H20A 0.9700 . ?
C20 H20B 0.9700 . ?
C20 C21 1.508(8) . ?
C21 C22 1.472(7) . ?
C22 H22 0.9300 . ?
C22 C23 1.328(7) . ?
C23 H23 0.9300 . ?
C24 H24A 0.9700 . ?
C24 H24B 0.9700 . ?
C24 C25 1.531(7) . ?
C25 H25A 0.9700 . ?
C25 H25B 0.9700 . ?
C25 C26 1.539(8) . ?
C26 H26A 0.9700 . ?
C26 H26B 0.9700 . ?
C28 C29 1.380(7) . ?
C28 C33 1.388(7) . ?
C29 H29 0.9300 . ?
C29 C30 1.388(8) . ?
C30 H30 0.9300 . ?
C30 C31 1.387(8) . ?
C31 C32 1.390(7) . ?
C31 C34 1.491(7) . ?
C32 H32 0.9300 . ?
C32 C33 1.393(8) . ?
C33 H33 0.9300 . ?
C34 H34A 0.9600 . ?
C34 H34B 0.9600 . ?
C34 H34C 0.9600 . ?

loop_
_exptl_oxdiff_crystal_face_indexfrac_h
_exptl_oxdiff_crystal_face_indexfrac_k
_exptl_oxdiff_crystal_face_indexfrac_l
_exptl_oxdiff_crystal_face_x
_exptl_oxdiff_crystal_face_y
_exptl_oxdiff_crystal_face_z
-10.9764 -0.0012 14.9970 0.2856 0.6769 0.7045
10.9764 0.0012 -14.9970 -0.2856 -0.6769 -0.7045
0.0053 5.0020 4.0033 -0.2250 0.7629 -0.4710
-0.0053 -5.0020 -4.0033 0.2250 -0.7629 0.4710
-8.0213 -0.0044 -17.9959 -0.8896 -0.2129 0.3988
8.0213 0.0044 17.9959 0.8896 0.2129 -0.3988
